data_7160638
loop_
_publ_author_name
'Chang, Meng-Yang'
'Ou, Chen-Yo'

_publ_section_title
;
 One-pot synthesis of sulfonyl 3,6-diarylpyridazines <i>via</i> tandem
 condensation of &#x3b1;-sulfonyl ketones with methyl ketones.
;
_journal_issue 31
_journal_name_full 'Organic &amp; biomolecular chemistry'
_journal_page_first 7314
_journal_page_last 7319
_journal_paper_doi 10.1039/d5ob01051a
_journal_volume 23
_journal_year 2025
_chemical_formula_moiety 'C24 H18 N4 O'
_chemical_formula_sum 'C24 H18 N4 O'
_chemical_formula_weight 378.42
_space_group_crystal_system monoclinic
_space_group_IT_number 14
_space_group_name_Hall '-P 2ybc'
_space_group_name_H-M_alt 'P 1 21/c 1'
_atom_sites_solution_hydrogens geom
_atom_sites_solution_primary dual
_audit_creation_date 2022-12-09
_audit_creation_method
;
Olex2 1.5
(compiled 2022.04.07 svn.rca3783a0 for OlexSys, GUI svn.r6498)
;
_audit_update_record
;
2024-04-18 deposited with the CCDC.	2025-07-16 downloaded from the CCDC.
;
_cell_angle_alpha 90
_cell_angle_beta 92.888(2)
_cell_angle_gamma 90
_cell_formula_units_Z 4
_cell_length_a 11.1986(2)
_cell_length_b 7.45530(10)
_cell_length_c 21.8767(3)
_cell_measurement_reflns_used 17981
_cell_measurement_temperature 130(2)
_cell_measurement_theta_max 27.0240
_cell_measurement_theta_min 1.8800
_cell_volume 1824.14(5)
_computing_cell_refinement 'CrysAlisPro 1.171.41.123a (Rigaku OD, 2022)'
_computing_data_collection 'CrysAlisPro 1.171.41.123a (Rigaku OD, 2022)'
_computing_data_reduction 'CrysAlisPro 1.171.41.123a (Rigaku OD, 2022)'
_computing_molecular_graphics 'Olex2 1.5 (Dolomanov et al., 2009)'
_computing_publication_material 'Olex2 1.5 (Dolomanov et al., 2009)'
_computing_structure_refinement 'SHELXL 2018/3 (Sheldrick, 2015)'
_computing_structure_solution 'SHELXT 2018/2 (Sheldrick, 2018)'
_diffrn_ambient_temperature 130(2)
_diffrn_detector 'Hybrid Pixel Array Detector'
_diffrn_detector_area_resol_mean 10.0000
_diffrn_measured_fraction_theta_full 1.000
_diffrn_measured_fraction_theta_max 0.973
_diffrn_measurement_details
;
List of Runs (angles in degrees, time in seconds):

  # Type    Start    End  Width  t~exp~   \w     \q     \k     \f   Frames
#--------------------------------------------------------------------------
  1  \w    -15.00 100.00   0.50    3.13    --   10.60  77.00  30.00  230
  2  \w    -79.00 100.00   0.50    3.13    --   10.60   0.00 150.00  358
  3  \w    -17.00 100.00   0.50    3.13    --   10.60  82.00  60.00  234
  4  \w    -17.00 100.00   0.50    3.13    --   10.60  82.00   0.00  234
  5  \w    -27.00 100.00   0.50    3.13    --   10.60  37.00 -60.00  254
  6  \w    -17.00 100.00   0.50    3.13    --   10.60  82.00  90.00  234
  7  \w    -15.00 100.00   0.50    3.13    --   10.60  77.00 -90.00  230
  8  \w    -36.00  78.00   0.50    3.13    --  -10.90  63.00 -49.38  228
  9  \w    -79.00  41.00   0.50    3.13    --   10.60 -57.00  60.00  240
;
_diffrn_measurement_device 'four-circle diffractometer'
_diffrn_measurement_device_type 'XtaLAB Pro II AFC12 (RINC): Kappa single'
_diffrn_measurement_method '\w scans'
_diffrn_orient_matrix_type 'CrysAlisPro convention (1999,Acta A55,543-557)'
_diffrn_orient_matrix_UB_11 -0.0019018000
_diffrn_orient_matrix_UB_12 0.0925672000
_diffrn_orient_matrix_UB_13 -0.0074512000
_diffrn_orient_matrix_UB_21 0.0195504000
_diffrn_orient_matrix_UB_22 -0.0198438000
_diffrn_orient_matrix_UB_23 -0.0295873000
_diffrn_orient_matrix_UB_31 -0.0603175000
_diffrn_orient_matrix_UB_32 -0.0093923000
_diffrn_orient_matrix_UB_33 -0.0110697000
_diffrn_radiation_monochromator mirror
_diffrn_radiation_probe x-ray
_diffrn_radiation_type 'Mo K\a'
_diffrn_radiation_wavelength 0.71073
_diffrn_reflns_av_R_equivalents 0.0610
_diffrn_reflns_av_unetI/netI 0.0299
_diffrn_reflns_Laue_measured_fraction_full 1.000
_diffrn_reflns_Laue_measured_fraction_max 0.973
_diffrn_reflns_limit_h_max 14
_diffrn_reflns_limit_h_min -14
_diffrn_reflns_limit_k_max 9
_diffrn_reflns_limit_k_min -9
_diffrn_reflns_limit_l_max 27
_diffrn_reflns_limit_l_min -27
_diffrn_reflns_number 33305
_diffrn_reflns_point_group_measured_fraction_full 1.000
_diffrn_reflns_point_group_measured_fraction_max 0.973
_diffrn_reflns_theta_full 25.242
_diffrn_reflns_theta_max 26.993
_diffrn_reflns_theta_min 1.864
_diffrn_source 'micro-focus sealed X-ray tube'
_diffrn_source_type 'Rigaku (Mo) X-ray Source'
_exptl_absorpt_coefficient_mu 0.087
_exptl_absorpt_correction_T_max 1.00000
_exptl_absorpt_correction_T_min 0.76087
_exptl_absorpt_correction_type multi-scan
_exptl_absorpt_process_details
;
CrysAlisPro 1.171.41.123a (Rigaku Oxford Diffraction, 2022)
Empirical absorption correction using spherical harmonics,
implemented in SCALE3 ABSPACK scaling algorithm.
;
_exptl_crystal_colour colourless
_exptl_crystal_colour_primary colourless
_exptl_crystal_density_diffrn 1.378
_exptl_crystal_description block
_exptl_crystal_F_000 792
_exptl_crystal_size_max 0.4
_exptl_crystal_size_mid 0.4
_exptl_crystal_size_min 0.3
_refine_diff_density_max 0.288
_refine_diff_density_min -0.210
_refine_diff_density_rms 0.062
_refine_ls_extinction_coef 0.0079(11)
_refine_ls_extinction_expression Fc^*^=kFc[1+0.001xFc^2^\l^3^/sin(2\q)]^-1/4^
_refine_ls_extinction_method 'SHELXL-2018/3 (Sheldrick 2018)'
_refine_ls_goodness_of_fit_ref 1.097
_refine_ls_hydrogen_treatment constr
_refine_ls_matrix_type full
_refine_ls_number_parameters 264
_refine_ls_number_reflns 3873
_refine_ls_number_restraints 0
_refine_ls_restrained_S_all 1.097
_refine_ls_R_factor_all 0.0441
_refine_ls_R_factor_gt 0.0384
_refine_ls_shift/su_max 0.001
_refine_ls_shift/su_mean 0.000
_refine_ls_structure_factor_coef Fsqd
_refine_ls_weighting_details 'w=1/[\s^2^(Fo^2^)+(0.0459P)^2^+0.3581P] where P=(Fo^2^+2Fc^2^)/3'
_refine_ls_weighting_scheme calc
_refine_ls_wR_factor_gt 0.0964
_refine_ls_wR_factor_ref 0.0997
_reflns_Friedel_coverage 0.000
_reflns_number_gt 3366
_reflns_number_total 3873
_reflns_threshold_expression 'I > 2\s(I)'
_cod_data_source_file d5ob01051a2.cif
_cod_data_source_block k11112-myc-c(oy4143)_auto
_cod_depositor_comments 'Adding full bibliography for 7160636--7160639.cif.'
_cod_database_code 7160638
_shelx_shelxl_version_number 2018/3
_shelx_space_group_comment
;
The symmetry employed for this shelxl refinement is uniquely defined
by the following loop, which should always be used as a source of
symmetry information in preference to the above space-group names.
They are only intended as comments.
;
_shelx_estimated_absorpt_t_max 0.974
_shelx_estimated_absorpt_t_min 0.966
_olex2_refinement_description
;
1. Fixed Uiso
 At 1.2 times of:
  All C(H) groups
 At 1.5 times of:
  All C(H,H,H) groups
2.a Aromatic/amide H refined with riding coordinates:
 C6(H6), C2(H2), C7(H7), C14(H14), C18(H18), C15(H15), C10(H10), C17(H17),
 C16(H16), C9(H9), C21(H21), C20(H20), C24(H24), C22(H22), C23(H23)
2.b Idealised Me refined as rotating group:
 C11(H11A,H11B,H11C)
;
_olex2_submission_special_instructions 'No special instructions were received'
_oxdiff_exptl_absorpt_empirical_details
;
Empirical correction (ABSPACK) includes:
- Absorption correction using spherical harmonics
- Frame scaling
;
_oxdiff_exptl_absorpt_empirical_full_max 3.186
_oxdiff_exptl_absorpt_empirical_full_min 0.730

loop_
_space_group_symop_operation_xyz
'x, y, z'
'-x, y+1/2, -z+1/2'
'-x, -y, -z'
'x, -y-1/2, z-1/2'

loop_
_atom_site_label
_atom_site_type_symbol
_atom_site_fract_x
_atom_site_fract_y
_atom_site_fract_z
_atom_site_U_iso_or_equiv
_atom_site_adp_type
_atom_site_occupancy
_atom_site_site_symmetry_order
_atom_site_calc_flag
_atom_site_refinement_flags_posn
_atom_site_refinement_flags_adp
_atom_site_refinement_flags_occupancy
_atom_site_disorder_assembly
_atom_site_disorder_group
O1 O 0.97433(8) 0.55327(13) 0.30493(4) 0.0349(2) Uani 1 1 d . . . . .
N3 N 0.49646(8) 0.22677(12) 0.53054(4) 0.0214(2) Uani 1 1 d . . . . .
N1 N 0.72518(9) 0.34286(13) 0.54897(4) 0.0255(2) Uani 1 1 d . . . . .
N4 N 0.38350(8) 0.17284(13) 0.51554(4) 0.0234(2) Uani 1 1 d . . . . .
N2 N 0.65979(9) 0.28814(14) 0.59729(4) 0.0254(2) Uani 1 1 d . . . . .
C3 C 0.55476(10) 0.29262(15) 0.48069(5) 0.0214(2) Uani 1 1 d . . . . .
C5 C 0.75340(10) 0.40376(15) 0.44354(5) 0.0232(3) Uani 1 1 d . . . . .
C12 C 0.55064(10) 0.22805(15) 0.58853(5) 0.0222(2) Uani 1 1 d . . . . .
C6 C 0.85251(11) 0.51187(16) 0.45727(5) 0.0250(3) Uani 1 1 d . . . . .
H6 H 0.868404 0.549957 0.498313 0.030 Uiso 1 1 calc R U . . .
C4 C 0.67652(10) 0.34514(15) 0.49283(5) 0.0226(2) Uani 1 1 d . . . . .
C19 C 0.25298(10) 0.17046(16) 0.42327(5) 0.0243(3) Uani 1 1 d . . . . .
C1 C 0.36885(10) 0.20874(15) 0.45548(5) 0.0225(2) Uani 1 1 d . . . . .
C13 C 0.48823(10) 0.15765(15) 0.64162(5) 0.0225(3) Uani 1 1 d . . . . .
C8 C 0.90510(11) 0.51093(17) 0.35241(5) 0.0268(3) Uani 1 1 d . . . . .
C2 C 0.47194(10) 0.28347(15) 0.43194(5) 0.0231(3) Uani 1 1 d . . . . .
H2 H 0.482501 0.320116 0.390976 0.028 Uiso 1 1 calc R U . . .
C7 C 0.92864(11) 0.56549(16) 0.41269(5) 0.0264(3) Uani 1 1 d . . . . .
H7 H 0.996081 0.638606 0.423142 0.032 Uiso 1 1 calc R U . . .
C14 C 0.36487(11) 0.16941(16) 0.64733(5) 0.0253(3) Uani 1 1 d . . . . .
H14 H 0.315825 0.225057 0.616106 0.030 Uiso 1 1 calc R U . . .
C18 C 0.55908(11) 0.07783(16) 0.68863(5) 0.0263(3) Uani 1 1 d . . . . .
H18 H 0.643381 0.072678 0.685782 0.032 Uiso 1 1 calc R U . . .
C15 C 0.31406(11) 0.09931(17) 0.69891(5) 0.0283(3) Uani 1 1 d . . . . .
H15 H 0.230272 0.109036 0.703045 0.034 Uiso 1 1 calc R U . . .
C10 C 0.73196(11) 0.34952(17) 0.38252(5) 0.0275(3) Uani 1 1 d . . . . .
H10 H 0.665680 0.274123 0.372024 0.033 Uiso 1 1 calc R U . . .
C17 C 0.50694(12) 0.00634(17) 0.73926(5) 0.0300(3) Uani 1 1 d . . . . .
H17 H 0.555519 -0.049227 0.770687 0.036 Uiso 1 1 calc R U . . .
C16 C 0.38443(12) 0.01545(17) 0.74432(5) 0.0298(3) Uani 1 1 d . . . . .
H16 H 0.348733 -0.035551 0.778760 0.036 Uiso 1 1 calc R U . . .
C9 C 0.80597(11) 0.40442(18) 0.33767(5) 0.0299(3) Uani 1 1 d . . . . .
H9 H 0.789106 0.369213 0.296403 0.036 Uiso 1 1 calc R U . . .
C21 C 0.12455(12) 0.18144(18) 0.33159(6) 0.0353(3) Uani 1 1 d . . . . .
H21 H 0.112502 0.212038 0.289580 0.042 Uiso 1 1 calc R U . . .
C20 C 0.23327(11) 0.21642(17) 0.36208(5) 0.0300(3) Uani 1 1 d . . . . .
H20 H 0.295174 0.272528 0.340904 0.036 Uiso 1 1 calc R U . . .
C24 C 0.16153(12) 0.08787(18) 0.45346(6) 0.0328(3) Uani 1 1 d . . . . .
H24 H 0.174115 0.053411 0.495089 0.039 Uiso 1 1 calc R U . . .
C11 C 1.08589(12) 0.64131(19) 0.31913(6) 0.0357(3) Uani 1 1 d . . . . .
H11A H 1.130918 0.650862 0.282001 0.054 Uiso 1 1 calc R U . . .
H11B H 1.132256 0.571739 0.350034 0.054 Uiso 1 1 calc R U . . .
H11C H 1.070861 0.761619 0.335077 0.054 Uiso 1 1 calc R U . . .
C22 C 0.03354(12) 0.10208(18) 0.36220(6) 0.0369(3) Uani 1 1 d . . . . .
H22 H -0.041553 0.079523 0.341476 0.044 Uiso 1 1 calc R U . . .
C23 C 0.05206(12) 0.0556(2) 0.42305(6) 0.0390(3) Uani 1 1 d . . . . .
H23 H -0.010561 0.001216 0.444177 0.047 Uiso 1 1 calc R U . . .

loop_
_atom_site_aniso_label
_atom_site_aniso_U_11
_atom_site_aniso_U_22
_atom_site_aniso_U_33
_atom_site_aniso_U_23
_atom_site_aniso_U_13
_atom_site_aniso_U_12
O1 0.0292(5) 0.0516(6) 0.0245(4) 0.0075(4) 0.0062(3) 0.0000(4)
N3 0.0229(5) 0.0209(5) 0.0203(4) -0.0010(4) 0.0021(4) 0.0012(4)
N1 0.0269(5) 0.0273(5) 0.0226(5) 0.0010(4) 0.0032(4) 0.0001(4)
N4 0.0230(5) 0.0242(5) 0.0229(5) -0.0021(4) 0.0006(4) -0.0002(4)
N2 0.0255(5) 0.0283(5) 0.0224(5) 0.0018(4) 0.0021(4) 0.0005(4)
C3 0.0248(6) 0.0193(5) 0.0203(5) -0.0008(4) 0.0040(4) 0.0032(5)
C5 0.0240(6) 0.0223(6) 0.0234(5) 0.0002(4) 0.0028(4) 0.0040(5)
C12 0.0255(6) 0.0201(6) 0.0208(5) -0.0012(4) 0.0001(4) 0.0036(5)
C6 0.0289(6) 0.0236(6) 0.0224(5) -0.0008(4) 0.0011(4) 0.0017(5)
C4 0.0249(6) 0.0197(6) 0.0233(5) -0.0015(4) 0.0022(4) 0.0029(5)
C19 0.0258(6) 0.0221(6) 0.0251(6) -0.0060(4) 0.0006(5) 0.0023(5)
C1 0.0257(6) 0.0205(6) 0.0213(5) -0.0028(4) 0.0022(4) 0.0032(5)
C13 0.0284(6) 0.0186(6) 0.0204(5) -0.0028(4) 0.0020(4) 0.0011(5)
C8 0.0254(6) 0.0315(7) 0.0237(6) 0.0049(5) 0.0048(5) 0.0063(5)
C2 0.0254(6) 0.0242(6) 0.0198(5) -0.0004(4) 0.0024(4) 0.0029(5)
C7 0.0270(6) 0.0250(6) 0.0274(6) 0.0010(5) 0.0023(5) -0.0005(5)
C14 0.0277(6) 0.0263(6) 0.0219(5) -0.0028(4) 0.0016(5) 0.0018(5)
C18 0.0284(7) 0.0253(6) 0.0254(6) 0.0004(5) 0.0032(5) 0.0037(5)
C15 0.0277(7) 0.0307(7) 0.0269(6) -0.0047(5) 0.0059(5) -0.0019(5)
C10 0.0235(6) 0.0320(7) 0.0269(6) -0.0055(5) 0.0018(5) 0.0017(5)
C17 0.0388(7) 0.0269(7) 0.0245(6) 0.0044(5) 0.0023(5) 0.0051(5)
C16 0.0385(7) 0.0266(6) 0.0249(6) 0.0006(5) 0.0096(5) -0.0031(5)
C9 0.0272(7) 0.0405(7) 0.0220(6) -0.0043(5) 0.0019(5) 0.0052(6)
C21 0.0390(8) 0.0325(7) 0.0331(7) -0.0009(5) -0.0103(6) 0.0021(6)
C20 0.0321(7) 0.0295(7) 0.0281(6) 0.0001(5) -0.0016(5) 0.0007(5)
C24 0.0323(7) 0.0393(7) 0.0269(6) -0.0042(5) 0.0022(5) -0.0048(6)
C11 0.0354(8) 0.0352(7) 0.0377(7) 0.0027(6) 0.0137(6) -0.0037(6)
C22 0.0311(7) 0.0321(7) 0.0463(8) -0.0094(6) -0.0101(6) 0.0007(6)
C23 0.0310(7) 0.0444(8) 0.0418(7) -0.0078(6) 0.0044(6) -0.0084(6)

loop_
_atom_type_symbol
_atom_type_description
_atom_type_scat_dispersion_real
_atom_type_scat_dispersion_imag
_atom_type_scat_source
C C 0.0033 0.0016 'International Tables Vol C Tables 4.2.6.8 and 6.1.1.4'
H H 0.0000 0.0000 'International Tables Vol C Tables 4.2.6.8 and 6.1.1.4'
N N 0.0061 0.0033 'International Tables Vol C Tables 4.2.6.8 and 6.1.1.4'
O O 0.0106 0.0060 'International Tables Vol C Tables 4.2.6.8 and 6.1.1.4'

loop_
_geom_angle_atom_site_label_1
_geom_angle_atom_site_label_2
_geom_angle_atom_site_label_3
_geom_angle
_geom_angle_site_symmetry_1
_geom_angle_site_symmetry_3
_geom_angle_publ_flag
C8 O1 C11 117.65(9) . . ?
N4 N3 C3 112.68(9) . . ?
N4 N3 C12 126.05(9) . . ?
C12 N3 C3 121.19(10) . . ?
C4 N1 N2 120.53(10) . . ?
C1 N4 N3 104.18(9) . . ?
C12 N2 N1 121.23(9) . . ?
N3 C3 C4 115.62(10) . . ?
C2 C3 N3 105.39(10) . . ?
C2 C3 C4 138.98(10) . . ?
C6 C5 C4 120.06(10) . . ?
C6 C5 C10 117.91(10) . . ?
C10 C5 C4 122.01(11) . . ?
N3 C12 C13 121.05(10) . . ?
N2 C12 N3 120.16(10) . . ?
N2 C12 C13 118.77(10) . . ?
C5 C6 H6 119.1 . . ?
C7 C6 C5 121.81(10) . . ?
C7 C6 H6 119.1 . . ?
N1 C4 C3 120.97(10) . . ?
N1 C4 C5 117.03(10) . . ?
C3 C4 C5 122.00(10) . . ?
C20 C19 C1 120.44(11) . . ?
C20 C19 C24 118.82(11) . . ?
C24 C19 C1 120.73(10) . . ?
N4 C1 C19 119.38(10) . . ?
N4 C1 C2 112.09(10) . . ?
C2 C1 C19 128.52(10) . . ?
C14 C13 C12 123.78(10) . . ?
C14 C13 C18 119.20(10) . . ?
C18 C13 C12 117.02(10) . . ?
O1 C8 C7 124.47(11) . . ?
O1 C8 C9 115.69(10) . . ?
C9 C8 C7 119.84(10) . . ?
C3 C2 C1 105.64(10) . . ?
C3 C2 H2 127.2 . . ?
C1 C2 H2 127.2 . . ?
C6 C7 C8 119.23(11) . . ?
C6 C7 H7 120.4 . . ?
C8 C7 H7 120.4 . . ?
C13 C14 H14 120.1 . . ?
C15 C14 C13 119.74(11) . . ?
C15 C14 H14 120.1 . . ?
C13 C18 H18 119.8 . . ?
C17 C18 C13 120.34(11) . . ?
C17 C18 H18 119.8 . . ?
C14 C15 H15 119.7 . . ?
C16 C15 C14 120.67(11) . . ?
C16 C15 H15 119.7 . . ?
C5 C10 H10 119.6 . . ?
C9 C10 C5 120.75(11) . . ?
C9 C10 H10 119.6 . . ?
C18 C17 H17 119.8 . . ?
C16 C17 C18 120.32(11) . . ?
C16 C17 H17 119.8 . . ?
C15 C16 H16 120.2 . . ?
C17 C16 C15 119.69(11) . . ?
C17 C16 H16 120.2 . . ?
C8 C9 H9 119.8 . . ?
C10 C9 C8 120.44(11) . . ?
C10 C9 H9 119.8 . . ?
C20 C21 H21 120.0 . . ?
C22 C21 H21 120.0 . . ?
C22 C21 C20 120.03(12) . . ?
C19 C20 H20 119.6 . . ?
C21 C20 C19 120.77(12) . . ?
C21 C20 H20 119.6 . . ?
C19 C24 H24 119.9 . . ?
C23 C24 C19 120.26(12) . . ?
C23 C24 H24 119.9 . . ?
O1 C11 H11A 109.5 . . ?
O1 C11 H11B 109.5 . . ?
O1 C11 H11C 109.5 . . ?
H11A C11 H11B 109.5 . . ?
H11A C11 H11C 109.5 . . ?
H11B C11 H11C 109.5 . . ?
C21 C22 H22 120.1 . . ?
C21 C22 C23 119.75(12) . . ?
C23 C22 H22 120.1 . . ?
C24 C23 H23 119.8 . . ?
C22 C23 C24 120.35(13) . . ?
C22 C23 H23 119.8 . . ?

loop_
_geom_bond_atom_site_label_1
_geom_bond_atom_site_label_2
_geom_bond_distance
_geom_bond_site_symmetry_2
_geom_bond_publ_flag
O1 C8 1.3642(13) . ?
O1 C11 1.4314(16) . ?
N3 N4 1.3520(13) . ?
N3 C3 1.3886(14) . ?
N3 C12 1.3784(14) . ?
N1 N2 1.3776(13) . ?
N1 C4 1.3185(14) . ?
N4 C1 1.3429(14) . ?
N2 C12 1.3069(15) . ?
C3 C4 1.4306(16) . ?
C3 C2 1.3794(16) . ?
C5 C6 1.3921(17) . ?
C5 C4 1.4792(15) . ?
C5 C10 1.4040(16) . ?
C12 C13 1.4813(15) . ?
C6 H6 0.9500 . ?
C6 C7 1.3861(16) . ?
C19 C1 1.4729(16) . ?
C19 C20 1.3888(16) . ?
C19 C24 1.3899(17) . ?
C1 C2 1.4029(16) . ?
C13 C14 1.3960(16) . ?
C13 C18 1.3997(16) . ?
C8 C7 1.3923(16) . ?
C8 C9 1.3896(18) . ?
C2 H2 0.9500 . ?
C7 H7 0.9500 . ?
C14 H14 0.9500 . ?
C14 C15 1.3910(16) . ?
C18 H18 0.9500 . ?
C18 C17 1.3846(16) . ?
C15 H15 0.9500 . ?
C15 C16 1.3856(18) . ?
C10 H10 0.9500 . ?
C10 C9 1.3780(16) . ?
C17 H17 0.9500 . ?
C17 C16 1.3835(18) . ?
C16 H16 0.9500 . ?
C9 H9 0.9500 . ?
C21 H21 0.9500 . ?
C21 C20 1.3832(17) . ?
C21 C22 1.380(2) . ?
C20 H20 0.9500 . ?
C24 H24 0.9500 . ?
C24 C23 1.3860(18) . ?
C11 H11A 0.9800 . ?
C11 H11B 0.9800 . ?
C11 H11C 0.9800 . ?
C22 H22 0.9500 . ?
C22 C23 1.381(2) . ?
C23 H23 0.9500 . ?

loop_
_geom_torsion_atom_site_label_1
_geom_torsion_atom_site_label_2
_geom_torsion_atom_site_label_3
_geom_torsion_atom_site_label_4
_geom_torsion
_geom_torsion_site_symmetry_1
_geom_torsion_site_symmetry_2
_geom_torsion_site_symmetry_3
_geom_torsion_site_symmetry_4
_geom_torsion_publ_flag
O1 C8 C7 C6 -179.11(11) . . . . ?
O1 C8 C9 C10 178.12(11) . . . . ?
N3 N4 C1 C19 -178.59(9) . . . . ?
N3 N4 C1 C2 0.59(12) . . . . ?
N3 C3 C4 N1 -4.99(16) . . . . ?
N3 C3 C4 C5 174.90(10) . . . . ?
N3 C3 C2 C1 -1.14(12) . . . . ?
N3 C12 C13 C14 -33.23(16) . . . . ?
N3 C12 C13 C18 147.81(11) . . . . ?
N1 N2 C12 N3 -3.26(17) . . . . ?
N1 N2 C12 C13 175.18(9) . . . . ?
N4 N3 C3 C4 -177.48(9) . . . . ?
N4 N3 C3 C2 1.62(12) . . . . ?
N4 N3 C12 N2 -178.17(10) . . . . ?
N4 N3 C12 C13 3.42(16) . . . . ?
N4 C1 C2 C3 0.37(13) . . . . ?
N2 N1 C4 C3 0.56(16) . . . . ?
N2 N1 C4 C5 -179.33(10) . . . . ?
N2 C12 C13 C14 148.35(12) . . . . ?
N2 C12 C13 C18 -30.61(16) . . . . ?
C3 N3 N4 C1 -1.37(12) . . . . ?
C3 N3 C12 N2 -1.57(16) . . . . ?
C3 N3 C12 C13 -179.97(10) . . . . ?
C5 C6 C7 C8 0.45(18) . . . . ?
C5 C10 C9 C8 1.66(19) . . . . ?
C12 N3 N4 C1 175.48(10) . . . . ?
C12 N3 C3 C4 5.50(15) . . . . ?
C12 N3 C3 C2 -175.41(10) . . . . ?
C12 C13 C14 C15 179.99(11) . . . . ?
C12 C13 C18 C17 -178.95(10) . . . . ?
C6 C5 C4 N1 -23.22(16) . . . . ?
C6 C5 C4 C3 156.90(11) . . . . ?
C6 C5 C10 C9 -1.01(18) . . . . ?
C4 N1 N2 C12 3.77(16) . . . . ?
C4 C3 C2 C1 177.62(13) . . . . ?
C4 C5 C6 C7 178.16(10) . . . . ?
C4 C5 C10 C9 -179.18(11) . . . . ?
C19 C1 C2 C3 179.46(11) . . . . ?
C19 C24 C23 C22 1.2(2) . . . . ?
C1 C19 C20 C21 -179.78(11) . . . . ?
C1 C19 C24 C23 178.75(12) . . . . ?
C13 C14 C15 C16 -0.97(18) . . . . ?
C13 C18 C17 C16 -0.95(18) . . . . ?
C2 C3 C4 N1 176.34(13) . . . . ?
C2 C3 C4 C5 -3.8(2) . . . . ?
C7 C8 C9 C10 -1.23(19) . . . . ?
C14 C13 C18 C17 2.04(17) . . . . ?
C14 C15 C16 C17 2.07(18) . . . . ?
C18 C13 C14 C15 -1.08(17) . . . . ?
C18 C17 C16 C15 -1.10(19) . . . . ?
C10 C5 C6 C7 -0.04(17) . . . . ?
C10 C5 C4 N1 154.91(11) . . . . ?
C10 C5 C4 C3 -24.97(17) . . . . ?
C9 C8 C7 C6 0.19(18) . . . . ?
C21 C22 C23 C24 -0.1(2) . . . . ?
C20 C19 C1 N4 176.08(11) . . . . ?
C20 C19 C1 C2 -2.96(19) . . . . ?
C20 C19 C24 C23 -1.26(19) . . . . ?
C20 C21 C22 C23 -0.9(2) . . . . ?
C24 C19 C1 N4 -3.93(17) . . . . ?
C24 C19 C1 C2 177.03(12) . . . . ?
C24 C19 C20 C21 0.23(19) . . . . ?
C11 O1 C8 C7 7.78(18) . . . . ?
C11 O1 C8 C9 -171.54(11) . . . . ?
C22 C21 C20 C19 0.8(2) . . . . ?
